data_1563232
loop_
_publ_author_name
'Wu, Jing-Yun'
'Yang, Ciao-Wei'
'Chen, Hui-Fang'
'Jao, Yu-Chen'
'Huang, Sheng-Ming'
'Tsai, Chiitang'
'Tseng, Tien-Wen'
'Lee, Gene-Hsiang'
'Peng, Shie-Ming'
'Lu, Kuang-Lieh'

_publ_section_title
;
 Rare configuration of tautomeric benzimidazolecarboxylate ligands in
 cadmium(II) and copper(II) coordination polymers
;
_journal_issue 7
_journal_name_full 'Journal of Solid State Chemistry'
_journal_page_first 1740
_journal_page_last 1748
_journal_paper_doi 10.1016/j.jssc.2011.05.002
_journal_volume 184
_journal_year 2011
_chemical_formula_sum 'C16 H12 Cd N4 O5'
_chemical_formula_weight 452.70
_space_group_IT_number 15
_space_group_name_Hall '-C 2yc'
_space_group_name_H-M_alt 'C 1 2/c 1'
_symmetry_cell_setting monoclinic
_symmetry_space_group_name_H-M 'C 1 2/c 1'
_atom_sites_solution_hydrogens geom
_atom_sites_solution_primary direct
_atom_sites_solution_secondary difmap
_audit_creation_method SHELXL-97
_cell_angle_alpha 90.00
_cell_angle_beta 107.665(2)
_cell_angle_gamma 90.00
_cell_formula_units_Z 8
_cell_length_a 24.2997(18)
_cell_length_b 8.9285(7)
_cell_length_c 15.1958(12)
_cell_measurement_reflns_used 3378
_cell_measurement_temperature 296(2)
_cell_measurement_theta_max 24.52
_cell_measurement_theta_min 2.68
_cell_volume 3141.4(4)
_computing_cell_refinement 'Bruker SAINT'
_computing_data_collection 'Bruker SMART'
_computing_data_reduction 'Bruker SAINT'
_computing_structure_refinement 'SHELXL-97 (Sheldrick, 1997)'
_computing_structure_solution 'SHELXS-97 (Sheldrick, 1990)'
_diffrn_ambient_temperature 296(2)
_diffrn_measured_fraction_theta_full 1.000
_diffrn_measured_fraction_theta_max 1.000
_diffrn_measurement_device_type 'CCD area detector'
_diffrn_measurement_method 'phi and omega scans'
_diffrn_radiation_monochromator graphite
_diffrn_radiation_source 'fine-focus sealed tube'
_diffrn_radiation_type MoK\a
_diffrn_radiation_wavelength 0.71073
_diffrn_reflns_av_R_equivalents 0.0500
_diffrn_reflns_av_sigmaI/netI 0.0409
_diffrn_reflns_limit_h_max 28
_diffrn_reflns_limit_h_min -28
_diffrn_reflns_limit_k_max 10
_diffrn_reflns_limit_k_min -10
_diffrn_reflns_limit_l_max 18
_diffrn_reflns_limit_l_min -18
_diffrn_reflns_number 13459
_diffrn_reflns_theta_full 25.01
_diffrn_reflns_theta_max 25.01
_diffrn_reflns_theta_min 1.76
_exptl_absorpt_coefficient_mu 1.429
_exptl_absorpt_correction_T_max 0.7452
_exptl_absorpt_correction_T_min 0.6244
_exptl_absorpt_correction_type multi-scan
_exptl_absorpt_process_details 'Bruker SADABS, 1996'
_exptl_crystal_colour red-brown
_exptl_crystal_density_diffrn 1.914
_exptl_crystal_density_method 'not measured'
_exptl_crystal_description block
_exptl_crystal_F_000 1792
_exptl_crystal_size_max 0.10
_exptl_crystal_size_mid 0.05
_exptl_crystal_size_min 0.05
_refine_diff_density_max 0.414
_refine_diff_density_min -0.352
_refine_diff_density_rms 0.083
_refine_ls_extinction_method none
_refine_ls_goodness_of_fit_ref 1.044
_refine_ls_hydrogen_treatment constr
_refine_ls_matrix_type full
_refine_ls_number_parameters 235
_refine_ls_number_reflns 2764
_refine_ls_number_restraints 0
_refine_ls_restrained_S_all 1.044
_refine_ls_R_factor_all 0.0406
_refine_ls_R_factor_gt 0.0280
_refine_ls_shift/su_max 0.000
_refine_ls_shift/su_mean 0.000
_refine_ls_structure_factor_coef Fsqd
_refine_ls_weighting_details 'calc w=1/[\s^2^(Fo^2^)+(0.0268P)^2^+1.6205P] where P=(Fo^2^+2Fc^2^)/3'
_refine_ls_weighting_scheme calc
_refine_ls_wR_factor_gt 0.0597
_refine_ls_wR_factor_ref 0.0641
_reflns_number_gt 2209
_reflns_number_total 2764
_reflns_threshold_expression >2sigma(I)
_cod_data_source_file JSSC-2011-184-1740.cif
_cod_data_source_block i10166
_cod_depositor_comments
;
The following automatic conversions were performed:

data item '_symmetry_cell_setting' value 'Monoclinic' was changed to
'monoclinic' in accordance with the built-in table derived from the
CIF Core dictionary named 'cif_core.dic' version 2.4.5 last updated
on 2014-11-21.

Automatic conversion script
Id: cif_fix_values 8369 2020-08-20 11:38:08Z andrius 
;
_cod_original_sg_symbol_H-M C2/c
_cod_database_code 1563232

loop_
_symmetry_equiv_pos_as_xyz
'x, y, z'
'-x, y, -z+1/2'
'x+1/2, y+1/2, z'
'-x+1/2, y+1/2, -z+1/2'
'-x, -y, -z'
'x, -y, z-1/2'
'-x+1/2, -y+1/2, -z'
'x+1/2, -y+1/2, z-1/2'

loop_
_atom_site_label
_atom_site_type_symbol
_atom_site_fract_x
_atom_site_fract_y
_atom_site_fract_z
_atom_site_U_iso_or_equiv
_atom_site_adp_type
_atom_site_occupancy
_atom_site_symmetry_multiplicity
_atom_site_calc_flag
_atom_site_refinement_flags
_atom_site_disorder_assembly
_atom_site_disorder_group
Cd1 Cd 0.134542(10) 0.15183(3) -0.029643(17) 0.02555(10) Uani 1 1 d . . .
O1 O 0.07853(11) 0.9502(3) -0.0695(2) 0.0509(8) Uani 1 1 d . . .
O2 O 0.14375(11) 0.7955(3) 0.01957(19) 0.0453(7) Uani 1 1 d . . .
O3 O 0.19002(10) 0.6399(3) 0.44603(16) 0.0297(6) Uani 1 1 d . . .
O4 O 0.14570(10) 0.7641(3) 0.31872(17) 0.0339(6) Uani 1 1 d . . .
O5 O 0.20940(10) -0.0111(3) -0.03716(16) 0.0317(6) Uani 1 1 d . . .
H103 H 0.1988 -0.0790 -0.0003 0.048 Uiso 1 1 d R . .
H104 H 0.2417 0.0224 -0.0006 0.048 Uiso 1 1 d R . .
N1 N -0.04097(12) 0.3146(3) -0.1702(2) 0.0322(8) Uani 1 1 d . . .
H101 H -0.0771 0.3046 -0.2156 0.039 Uiso 1 1 d R . .
N2 N 0.04857(12) 0.2761(3) -0.0796(2) 0.0302(7) Uani 1 1 d . . .
N3 N 0.17136(12) 0.1618(3) 0.12794(19) 0.0270(7) Uani 1 1 d . . .
N4 N 0.17630(12) 0.1095(3) 0.2728(2) 0.0308(7) Uani 1 1 d . . .
H102 H 0.1763 0.0500 0.3250 0.037 Uiso 1 1 d R . .
C1 C -0.00018(16) 0.2143(4) -0.1296(3) 0.0343(9) Uani 1 1 d . . .
H1 H -0.0057 0.1113 -0.1360 0.041 Uiso 1 1 calc R . .
C2 C 0.03830(14) 0.4301(4) -0.0879(2) 0.0251(8) Uani 1 1 d . . .
C3 C 0.07440(15) 0.5491(4) -0.0513(2) 0.0296(9) Uani 1 1 d . . .
H3 H 0.1117 0.5321 -0.0126 0.035 Uiso 1 1 calc R . .
C4 C 0.05438(15) 0.6934(4) -0.0728(3) 0.0280(8) Uani 1 1 d . . .
C5 C -0.00200(16) 0.7172(4) -0.1310(3) 0.0360(10) Uani 1 1 d . . .
H5 H -0.0149 0.8150 -0.1452 0.043 Uiso 1 1 calc R . .
C6 C -0.03913(15) 0.6001(4) -0.1679(3) 0.0358(10) Uani 1 1 d . . .
H6 H -0.0766 0.6172 -0.2058 0.043 Uiso 1 1 calc R . .
C7 C -0.01795(14) 0.4560(4) -0.1458(2) 0.0267(8) Uani 1 1 d . . .
C8 C 0.09545(16) 0.8226(4) -0.0371(3) 0.0322(9) Uani 1 1 d . . .
C9 C 0.16974(15) 0.0561(4) 0.1879(2) 0.0298(9) Uani 1 1 d . . .
H9 H 0.1646 -0.0449 0.1727 0.036 Uiso 1 1 calc R . .
C10 C 0.18272(13) 0.2632(4) 0.2695(2) 0.0244(8) Uani 1 1 d . . .
C11 C 0.18475(14) 0.3774(4) 0.3332(2) 0.0266(8) Uani 1 1 d . . .
H11 H 0.1868 0.3566 0.3941 0.032 Uiso 1 1 calc R . .
C12 C 0.18353(14) 0.5234(4) 0.3015(2) 0.0244(8) Uani 1 1 d . . .
C13 C 0.18462(14) 0.5540(4) 0.2115(2) 0.0264(8) Uani 1 1 d . . .
H13 H 0.1853 0.6530 0.1928 0.032 Uiso 1 1 calc R . .
C14 C 0.18465(14) 0.4410(4) 0.1507(2) 0.0264(8) Uani 1 1 d . . .
H14 H 0.1873 0.4619 0.0921 0.032 Uiso 1 1 calc R . .
C15 C 0.18071(14) 0.2948(4) 0.1785(2) 0.0227(8) Uani 1 1 d . . .
C16 C 0.17367(14) 0.6520(4) 0.3593(2) 0.0262(8) Uani 1 1 d . . .

loop_
_atom_site_aniso_label
_atom_site_aniso_U_11
_atom_site_aniso_U_22
_atom_site_aniso_U_33
_atom_site_aniso_U_23
_atom_site_aniso_U_13
_atom_site_aniso_U_12
Cd1 0.02926(16) 0.02089(15) 0.02343(15) -0.00002(12) 0.00341(11) -0.00105(12)
O1 0.0356(16) 0.0178(14) 0.086(2) -0.0011(15) -0.0012(15) -0.0012(12)
O2 0.0414(17) 0.0380(16) 0.0427(17) 0.0050(13) -0.0079(14) -0.0135(13)
O3 0.0357(14) 0.0311(14) 0.0208(14) -0.0033(11) 0.0064(11) 0.0014(12)
O4 0.0381(15) 0.0290(15) 0.0295(15) -0.0018(12) 0.0029(12) 0.0069(12)
O5 0.0321(14) 0.0348(14) 0.0250(14) -0.0025(12) 0.0039(11) -0.0019(11)
N1 0.0227(16) 0.0253(18) 0.041(2) -0.0032(14) -0.0023(14) -0.0044(13)
N2 0.0284(17) 0.0194(16) 0.0370(19) 0.0020(14) 0.0011(14) -0.0002(14)
N3 0.0348(17) 0.0245(16) 0.0209(16) -0.0005(14) 0.0074(13) 0.0038(14)
N4 0.0427(19) 0.0253(17) 0.0258(18) 0.0063(14) 0.0126(15) 0.0045(14)
C1 0.037(2) 0.0183(19) 0.045(3) -0.0044(18) 0.0084(19) -0.0030(18)
C2 0.0277(19) 0.0200(19) 0.026(2) -0.0019(16) 0.0059(16) -0.0001(16)
C3 0.0235(19) 0.029(2) 0.030(2) 0.0006(17) -0.0019(16) 0.0004(16)
C4 0.027(2) 0.026(2) 0.031(2) -0.0025(16) 0.0086(16) -0.0025(16)
C5 0.034(2) 0.0213(19) 0.051(3) -0.0011(19) 0.0088(19) 0.0023(17)
C6 0.023(2) 0.033(2) 0.046(3) -0.0004(19) 0.0020(18) 0.0039(17)
C7 0.0246(19) 0.0249(19) 0.028(2) -0.0039(16) 0.0041(15) -0.0033(16)
C8 0.033(2) 0.026(2) 0.038(2) -0.0047(17) 0.0104(18) -0.0052(17)
C9 0.038(2) 0.024(2) 0.025(2) -0.0039(17) 0.0061(17) 0.0028(17)
C10 0.0207(18) 0.026(2) 0.024(2) 0.0019(16) 0.0026(15) 0.0037(15)
C11 0.0261(19) 0.033(2) 0.0189(18) 0.0023(16) 0.0048(15) 0.0025(16)
C12 0.0216(18) 0.026(2) 0.0229(19) -0.0019(16) 0.0028(15) 0.0005(15)
C13 0.029(2) 0.0233(19) 0.024(2) 0.0043(16) 0.0035(15) -0.0006(16)
C14 0.029(2) 0.029(2) 0.0201(19) 0.0014(16) 0.0066(15) 0.0004(16)
C15 0.0223(18) 0.0269(19) 0.0164(18) -0.0019(15) 0.0021(15) 0.0038(15)
C16 0.0235(18) 0.026(2) 0.028(2) -0.0060(18) 0.0059(16) -0.0046(17)

loop_
_atom_type_symbol
_atom_type_description
_atom_type_scat_dispersion_real
_atom_type_scat_dispersion_imag
_atom_type_scat_source
C C 0.0033 0.0016 'International Tables Vol C Tables 4.2.6.8 and 6.1.1.4'
H H 0.0000 0.0000 'International Tables Vol C Tables 4.2.6.8 and 6.1.1.4'
N N 0.0061 0.0033 'International Tables Vol C Tables 4.2.6.8 and 6.1.1.4'
O O 0.0106 0.0060 'International Tables Vol C Tables 4.2.6.8 and 6.1.1.4'
Cd Cd -0.8075 1.2024 'International Tables Vol C Tables 4.2.6.8 and 6.1.1.4'

loop_
_geom_angle_atom_site_label_1
_geom_angle_atom_site_label_2
_geom_angle_atom_site_label_3
_geom_angle
_geom_angle_site_symmetry_1
_geom_angle_site_symmetry_3
O1 Cd1 N2 83.12(9) 1_545 .
O1 Cd1 N3 109.16(11) 1_545 .
N2 Cd1 N3 110.89(10) . .
O1 Cd1 O5 84.55(9) 1_545 .
N2 Cd1 O5 157.71(9) . .
N3 Cd1 O5 90.70(9) . .
O1 Cd1 O3 156.00(10) 1_545 6_565
N2 Cd1 O3 94.17(9) . 6_565
N3 Cd1 O3 94.13(9) . 6_565
O5 Cd1 O3 89.59(8) . 6_565
O1 Cd1 O4 102.66(10) 1_545 6_565
N2 Cd1 O4 83.84(10) . 6_565
N3 Cd1 O4 146.11(9) . 6_565
O5 Cd1 O4 80.83(8) . 6_565
O3 Cd1 O4 53.38(8) 6_565 6_565
C8 O1 Cd1 121.6(2) . 1_565
C16 O3 Cd1 94.7(2) . 6_566
C16 O4 Cd1 88.9(2) . 6_566
C1 N1 C7 107.7(3) . .
C1 N2 C2 104.8(3) . .
C1 N2 Cd1 124.0(2) . .
C2 N2 Cd1 129.0(2) . .
C9 N3 C15 105.2(3) . .
C9 N3 Cd1 127.6(2) . .
C15 N3 Cd1 123.7(2) . .
C9 N4 C10 107.5(3) . .
N2 C1 N1 113.3(3) . .
C3 C2 N2 130.2(3) . .
C3 C2 C7 120.3(3) . .
N2 C2 C7 109.4(3) . .
C4 C3 C2 119.1(3) . .
C3 C4 C5 119.8(3) . .
C3 C4 C8 118.7(3) . .
C5 C4 C8 121.5(3) . .
C6 C5 C4 122.2(3) . .
C5 C6 C7 117.0(3) . .
N1 C7 C6 133.6(3) . .
N1 C7 C2 104.8(3) . .
C6 C7 C2 121.6(3) . .
O2 C8 O1 124.8(3) . .
O2 C8 C4 118.6(3) . .
O1 C8 C4 116.6(3) . .
N3 C9 N4 113.0(3) . .
N4 C10 C11 132.8(3) . .
N4 C10 C15 105.4(3) . .
C11 C10 C15 121.4(3) . .
C12 C11 C10 116.9(3) . .
C11 C12 C13 121.1(3) . .
C11 C12 C16 120.2(3) . .
C13 C12 C16 118.2(3) . .
C14 C13 C12 121.2(3) . .
C13 C14 C15 118.4(3) . .
C14 C15 N3 130.5(3) . .
C14 C15 C10 120.5(3) . .
N3 C15 C10 108.9(3) . .
O3 C16 O4 122.1(3) . .
O3 C16 C12 119.2(3) . .
O4 C16 C12 118.5(3) . .

loop_
_geom_bond_atom_site_label_1
_geom_bond_atom_site_label_2
_geom_bond_distance
_geom_bond_site_symmetry_2
Cd1 O1 2.227(2) 1_545
Cd1 N2 2.282(3) .
Cd1 N3 2.290(3) .
Cd1 O5 2.359(2) .
Cd1 O3 2.391(2) 6_565
Cd1 O4 2.515(2) 6_565
O1 C8 1.260(4) .
O1 Cd1 2.227(2) 1_565
O2 C8 1.251(4) .
O3 C16 1.260(4) .
O3 Cd1 2.391(2) 6_566
O4 C16 1.261(4) .
O4 Cd1 2.515(2) 6_566
N1 C1 1.339(4) .
N1 C7 1.385(4) .
N2 C1 1.319(4) .
N2 C2 1.396(4) .
N3 C9 1.320(4) .
N3 C15 1.395(4) .
N4 C9 1.338(4) .
N4 C10 1.384(4) .
C2 C3 1.382(5) .
C2 C7 1.402(4) .
C3 C4 1.382(5) .
C4 C5 1.403(5) .
C4 C8 1.514(5) .
C5 C6 1.384(5) .
C6 C7 1.389(5) .
C10 C11 1.397(5) .
C10 C15 1.397(4) .
C11 C12 1.386(5) .
C12 C13 1.403(5) .
C12 C16 1.509(5) .
C13 C14 1.368(5) .
C14 C15 1.384(5) .
